data_2232622
loop_
_publ_author_name
'Yu, Dao-Hui'
'Wang, Jian-Qing'
'Kong, Lin'
'Liu, Zhao-di'

_publ_section_title
;
 10-Ethyl-10<i>H</i>-phenothiazine-3-carbaldehyde
;
_journal_coeditor_code CV5184
_journal_issue 12
_journal_name_full 'Acta Crystallographica Section E'
_journal_page_first o3344
_journal_paper_doi 10.1107/S1600536811047799
_journal_volume 67
_journal_year 2011
_chemical_formula_iupac 'C15 H13 N O S'
_chemical_formula_moiety 'C15 H13 N O S'
_chemical_formula_sum 'C15 H13 N O S'
_chemical_formula_weight 255.32
_chemical_name_systematic
;
10-Ethyl-10<i>H</i>-phenothiazine-3-carbaldehyde
;
_space_group_IT_number 61
_symmetry_cell_setting orthorhombic
_symmetry_space_group_name_Hall '-P 2ac 2ab'
_symmetry_space_group_name_H-M 'P b c a'
_atom_sites_solution_hydrogens geom
_atom_sites_solution_primary direct
_atom_sites_solution_secondary difmap
_audit_creation_method SHELXL-97
_cell_angle_alpha 90.00
_cell_angle_beta 90.00
_cell_angle_gamma 90.00
_cell_formula_units_Z 8
_cell_length_a 8.08670(10)
_cell_length_b 15.3271(3)
_cell_length_c 20.3369(4)
_cell_measurement_reflns_used 7387
_cell_measurement_temperature 296(2)
_cell_measurement_theta_max 27.05
_cell_measurement_theta_min 2.66
_cell_volume 2520.67(8)
_computing_cell_refinement 'SAINT (Bruker, 2002)'
_computing_data_collection 'SMART (Bruker, 2002)'
_computing_data_reduction 'SAINT (Bruker, 2002)'
_computing_molecular_graphics 'SHELXTL (Sheldrick, 2008)'
_computing_publication_material 'SHELXTL (Sheldrick, 2008)'
_computing_structure_refinement 'SHELXL97 (Sheldrick, 2008)'
_computing_structure_solution 'SHELXS97 (Sheldrick, 2008)'
_diffrn_ambient_temperature 296(2)
_diffrn_measured_fraction_theta_full 1.000
_diffrn_measured_fraction_theta_max 1.000
_diffrn_measurement_device_type 'Bruker SMART APEX'
_diffrn_measurement_method 'phi and omega scans'
_diffrn_radiation_monochromator graphite
_diffrn_radiation_source 'fine-focus sealed tube'
_diffrn_radiation_type MoK\a
_diffrn_radiation_wavelength 0.71073
_diffrn_reflns_av_R_equivalents 0.0284
_diffrn_reflns_av_sigmaI/netI 0.0171
_diffrn_reflns_limit_h_max 9
_diffrn_reflns_limit_h_min -9
_diffrn_reflns_limit_k_max 18
_diffrn_reflns_limit_k_min -17
_diffrn_reflns_limit_l_max 24
_diffrn_reflns_limit_l_min -22
_diffrn_reflns_number 17210
_diffrn_reflns_theta_full 25.00
_diffrn_reflns_theta_max 25.00
_diffrn_reflns_theta_min 2.00
_exptl_absorpt_coefficient_mu 0.243
_exptl_absorpt_correction_T_max 0.9761
_exptl_absorpt_correction_T_min 0.9531
_exptl_absorpt_correction_type multi-scan
_exptl_absorpt_process_details '(SADABS; Sheldrick, 1996)'
_exptl_crystal_colour yellow
_exptl_crystal_density_diffrn 1.346
_exptl_crystal_density_method 'not measured'
_exptl_crystal_description needle
_exptl_crystal_F_000 1072
_exptl_crystal_size_max 0.20
_exptl_crystal_size_mid 0.10
_exptl_crystal_size_min 0.10
_refine_diff_density_max 0.404
_refine_diff_density_min -0.419
_refine_ls_extinction_coef 0.0062(8)
_refine_ls_extinction_expression Fc^*^=kFc[1+0.001xFc^2^\l^3^/sin(2\q)]^-1/4^
_refine_ls_extinction_method 'SHELXL97 (Sheldrick, 2008)'
_refine_ls_goodness_of_fit_ref 1.076
_refine_ls_hydrogen_treatment mixed
_refine_ls_matrix_type full
_refine_ls_number_parameters 167
_refine_ls_number_reflns 2225
_refine_ls_number_restraints 0
_refine_ls_restrained_S_all 1.076
_refine_ls_R_factor_all 0.0477
_refine_ls_R_factor_gt 0.0408
_refine_ls_shift/su_max 0.030
_refine_ls_shift/su_mean 0.005
_refine_ls_structure_factor_coef Fsqd
_refine_ls_weighting_details 'calc w=1/[\s^2^(Fo^2^)+(0.0480P)^2^+1.0328P] where P=(Fo^2^+2Fc^2^)/3'
_refine_ls_weighting_scheme calc
_refine_ls_wR_factor_gt 0.1019
_refine_ls_wR_factor_ref 0.1086
_reflns_number_gt 1909
_reflns_number_total 2225
_reflns_threshold_expression I>2sigma(I)
_cod_data_source_file cv5184.cif
_cod_data_source_block I
_cod_database_code 2232622
_cod_database_fobs_code 2232622

loop_
_symmetry_equiv_pos_as_xyz
'x, y, z'
'-x+1/2, -y, z+1/2'
'-x, y+1/2, -z+1/2'
'x+1/2, -y+1/2, -z'
'-x, -y, -z'
'x-1/2, y, -z-1/2'
'x, -y-1/2, z-1/2'
'-x-1/2, y-1/2, z'

loop_
_atom_site_type_symbol
_atom_site_label
_atom_site_fract_x
_atom_site_fract_y
_atom_site_fract_z
_atom_site_U_iso_or_equiv
_atom_site_adp_type
_atom_site_calc_flag
_atom_site_refinement_flags
_atom_site_occupancy
_atom_site_symmetry_multiplicity
S S1 0.24520(8) 0.67345(3) 0.06193(3) 0.0654(2) Uani d . 1 1
C C6 0.0560(2) 0.57828(11) 0.14810(8) 0.0434(4) Uani d . 1 1
N N1 0.13723(18) 0.50268(9) 0.12517(7) 0.0460(4) Uani d . 1 1
C C1 0.0870(2) 0.66009(11) 0.12020(9) 0.0473(4) Uani d . 1 1
C C8 0.1974(2) 0.49538(11) 0.06126(8) 0.0415(4) Uani d . 1 1
O O1 0.4535(2) 0.53800(12) -0.16387(7) 0.0733(4) Uani d . 1 1
C C12 0.3099(2) 0.56256(12) -0.03694(9) 0.0480(4) Uani d . 1 1
H H12 0.3371 0.6129 -0.0601 0.058 Uiso calc R 1 1
C C11 0.3359(2) 0.48174(13) -0.06591(8) 0.0488(4) Uani d . 1 1
C C14 0.1335(2) 0.42393(12) 0.16677(10) 0.0541(5) Uani d . 1 1
H H14A 0.1398 0.4419 0.2124 0.065 Uiso calc R 1 1
H H14B 0.2313 0.3894 0.1574 0.065 Uiso calc R 1 1
C C7 0.2448(2) 0.56995(11) 0.02515(9) 0.0434(4) Uani d . 1 1
C C2 0.0052(3) 0.73369(13) 0.14222(10) 0.0583(5) Uani d . 1 1
H H2 0.0247 0.7871 0.1219 0.070 Uiso calc R 1 1
C C5 -0.0556(2) 0.57511(13) 0.20039(10) 0.0554(5) Uani d . 1 1
H H5 -0.0786 0.5219 0.2204 0.066 Uiso calc R 1 1
C C13 0.4132(3) 0.47568(17) -0.13082(10) 0.0598(5) Uani d . 1 1
C C9 0.2197(2) 0.41474(12) 0.03065(10) 0.0506(5) Uani d . 1 1
H H9 0.1869 0.3643 0.0525 0.061 Uiso calc R 1 1
C C10 0.2888(2) 0.40786(13) -0.03095(10) 0.0540(5) Uani d . 1 1
H H10 0.3043 0.3530 -0.0495 0.065 Uiso calc R 1 1
C C15 -0.0183(3) 0.36605(15) 0.15823(12) 0.0694(6) Uani d . 1 1
H H15A -0.1153 0.3976 0.1714 0.104 Uiso calc R 1 1
H H15B -0.0068 0.3148 0.1850 0.104 Uiso calc R 1 1
H H15C -0.0282 0.3492 0.1129 0.104 Uiso calc R 1 1
C C4 -0.1325(3) 0.64997(17) 0.22290(11) 0.0677(6) Uani d . 1 1
H H4 -0.2044 0.6465 0.2585 0.081 Uiso calc R 1 1
C C3 -0.1046(3) 0.72895(16) 0.19376(11) 0.0679(6) Uani d . 1 1
H H3 -0.1590 0.7787 0.2085 0.081 Uiso calc R 1 1
H H13 0.429(4) 0.4148(18) -0.1460(14) 0.102 Uiso d . 1 1

loop_
_atom_site_aniso_label
_atom_site_aniso_U_11
_atom_site_aniso_U_22
_atom_site_aniso_U_33
_atom_site_aniso_U_12
_atom_site_aniso_U_13
_atom_site_aniso_U_23
S1 0.0860(4) 0.0370(3) 0.0734(4) -0.0115(2) 0.0224(3) -0.0011(2)
C6 0.0406(9) 0.0475(10) 0.0421(9) 0.0007(7) -0.0072(7) 0.0005(7)
N1 0.0503(8) 0.0407(8) 0.0471(8) 0.0021(6) 0.0024(7) 0.0102(6)
C1 0.0509(10) 0.0449(10) 0.0461(10) 0.0015(8) -0.0072(8) -0.0011(8)
C8 0.0400(8) 0.0382(9) 0.0464(9) -0.0009(7) -0.0030(7) 0.0056(7)
O1 0.0770(10) 0.0945(12) 0.0485(8) -0.0086(9) 0.0078(7) -0.0013(8)
C12 0.0490(10) 0.0496(10) 0.0455(10) -0.0053(8) -0.0021(8) 0.0086(8)
C11 0.0427(10) 0.0585(12) 0.0453(10) 0.0012(8) -0.0057(7) -0.0019(8)
C14 0.0547(11) 0.0518(11) 0.0558(11) 0.0035(9) -0.0008(9) 0.0213(8)
C7 0.0452(10) 0.0373(9) 0.0476(10) -0.0012(7) -0.0013(8) 0.0041(7)
C2 0.0629(12) 0.0484(11) 0.0635(12) 0.0078(9) -0.0119(10) -0.0070(9)
C5 0.0503(10) 0.0677(13) 0.0481(10) -0.0041(9) -0.0001(9) 0.0016(9)
C13 0.0505(11) 0.0781(15) 0.0508(11) 0.0003(11) -0.0066(9) -0.0080(11)
C9 0.0541(11) 0.0371(9) 0.0607(12) -0.0007(8) 0.0000(9) 0.0055(8)
C10 0.0545(11) 0.0474(11) 0.0600(12) 0.0036(9) -0.0063(9) -0.0085(9)
C15 0.0670(13) 0.0598(13) 0.0813(15) -0.0072(10) 0.0038(11) 0.0263(11)
C4 0.0539(12) 0.0902(17) 0.0589(12) 0.0050(11) 0.0047(10) -0.0172(12)
C3 0.0597(12) 0.0707(14) 0.0732(14) 0.0152(11) -0.0059(11) -0.0206(12)

loop_
_atom_type_symbol
_atom_type_description
_atom_type_scat_dispersion_real
_atom_type_scat_dispersion_imag
_atom_type_scat_source
C C 0.0033 0.0016 'International Tables Vol C Tables 4.2.6.8 and 6.1.1.4'
H H 0.0000 0.0000 'International Tables Vol C Tables 4.2.6.8 and 6.1.1.4'
N N 0.0061 0.0033 'International Tables Vol C Tables 4.2.6.8 and 6.1.1.4'
O O 0.0106 0.0060 'International Tables Vol C Tables 4.2.6.8 and 6.1.1.4'
S S 0.1246 0.1234 'International Tables Vol C Tables 4.2.6.8 and 6.1.1.4'

loop_
_geom_angle_atom_site_label_1
_geom_angle_atom_site_label_2
_geom_angle_atom_site_label_3
_geom_angle
C7 S1 C1 100.44(8)
C5 C6 C1 117.13(17)
C5 C6 N1 121.61(16)
C1 C6 N1 121.24(16)
C8 N1 C6 122.48(14)
C8 N1 C14 118.49(15)
C6 N1 C14 118.24(15)
C2 C1 C6 120.97(18)
C2 C1 S1 118.17(15)
C6 C1 S1 120.58(14)
N1 C8 C9 122.20(15)
N1 C8 C7 121.03(15)
C9 C8 C7 116.73(16)
C7 C12 C11 121.50(17)
C7 C12 H12 119.3
C11 C12 H12 119.3
C12 C11 C10 117.92(17)
C12 C11 C13 120.29(19)
C10 C11 C13 121.78(19)
N1 C14 C15 115.30(16)
N1 C14 H14A 108.4
C15 C14 H14A 108.4
N1 C14 H14B 108.4
C15 C14 H14B 108.4
H14A C14 H14B 107.5
C12 C7 C8 121.06(16)
C12 C7 S1 117.80(13)
C8 C7 S1 120.72(14)
C3 C2 C1 120.8(2)
C3 C2 H2 119.6
C1 C2 H2 119.6
C4 C5 C6 120.93(19)
C4 C5 H5 119.5
C6 C5 H5 119.5
O1 C13 C11 124.4(2)
O1 C13 H13 122.3(17)
C11 C13 H13 113.3(17)
C10 C9 C8 121.78(17)
C10 C9 H9 119.1
C8 C9 H9 119.1
C9 C10 C11 120.97(18)
C9 C10 H10 119.5
C11 C10 H10 119.5
C14 C15 H15A 109.5
C14 C15 H15B 109.5
H15A C15 H15B 109.5
C14 C15 H15C 109.5
H15A C15 H15C 109.5
H15B C15 H15C 109.5
C3 C4 C5 121.2(2)
C3 C4 H4 119.4
C5 C4 H4 119.4
C4 C3 C2 118.9(2)
C4 C3 H3 120.5
C2 C3 H3 120.5

loop_
_geom_bond_atom_site_label_1
_geom_bond_atom_site_label_2
_geom_bond_distance
S1 C7 1.7538(18)
S1 C1 1.756(2)
C6 C5 1.396(3)
C6 C1 1.399(2)
C6 N1 1.411(2)
N1 C8 1.392(2)
N1 C14 1.474(2)
C1 C2 1.382(3)
C8 C9 1.396(3)
C8 C7 1.412(2)
O1 C13 1.212(3)
C12 C7 1.372(3)
C12 C11 1.388(3)
C12 H12 0.9300
C11 C10 1.390(3)
C11 C13 1.463(3)
C14 C15 1.524(3)
C14 H14A 0.9700
C14 H14B 0.9700
C2 C3 1.376(3)
C2 H2 0.9300
C5 C4 1.383(3)
C5 H5 0.9300
C13 H13 0.99(3)
C9 C10 1.376(3)
C9 H9 0.9300
C10 H10 0.9300
C15 H15A 0.9600
C15 H15B 0.9600
C15 H15C 0.9600
C4 C3 1.366(3)
C4 H4 0.9300
C3 H3 0.9300

loop_
_geom_hbond_atom_site_label_D
_geom_hbond_atom_site_label_H
_geom_hbond_atom_site_label_A
_geom_hbond_site_symmetry_A
_geom_hbond_distance_DH
_geom_hbond_distance_HA
_geom_hbond_distance_DA
_geom_hbond_angle_DHA
_geom_hbond_publ_flag
C14 H14A O1 2_565 0.97 2.64 3.563(3) 158.3 y

loop_
_geom_torsion_atom_site_label_1
_geom_torsion_atom_site_label_2
_geom_torsion_atom_site_label_3
_geom_torsion_atom_site_label_4
_geom_torsion
C5 C6 N1 C8 155.35(17)
C1 C6 N1 C8 -26.1(2)
C5 C6 N1 C14 -14.3(2)
C1 C6 N1 C14 164.21(16)
C5 C6 C1 C2 -2.4(3)
N1 C6 C1 C2 179.03(16)
C5 C6 C1 S1 171.37(14)
N1 C6 C1 S1 -7.2(2)
C7 S1 C1 C2 -155.68(15)
C7 S1 C1 C6 30.42(16)
C6 N1 C8 C9 -155.31(17)
C14 N1 C8 C9 14.4(3)
C6 N1 C8 C7 27.1(2)
C14 N1 C8 C7 -163.21(16)
C7 C12 C11 C10 2.1(3)
C7 C12 C11 C13 -176.89(17)
C8 N1 C14 C15 -84.5(2)
C6 N1 C14 C15 85.6(2)
C11 C12 C7 C8 -1.8(3)
C11 C12 C7 S1 170.76(14)
N1 C8 C7 C12 177.55(16)
C9 C8 C7 C12 -0.1(3)
N1 C8 C7 S1 5.2(2)
C9 C8 C7 S1 -172.52(13)
C1 S1 C7 C12 157.90(15)
C1 S1 C7 C8 -29.47(16)
C6 C1 C2 C3 2.3(3)
S1 C1 C2 C3 -171.58(16)
C1 C6 C5 C4 0.5(3)
N1 C6 C5 C4 179.09(17)
C12 C11 C13 O1 -2.6(3)
C10 C11 C13 O1 178.44(19)
N1 C8 C9 C10 -175.86(17)
C7 C8 C9 C10 1.8(3)
C8 C9 C10 C11 -1.5(3)
C12 C11 C10 C9 -0.5(3)
C13 C11 C10 C9 178.53(18)
C6 C5 C4 C3 1.5(3)
C5 C4 C3 C2 -1.6(3)
C1 C2 C3 C4 -0.3(3)

loop_
_cod_related_entry_id
_cod_related_entry_database
_cod_related_entry_code
1 ChemSpider 278074
